data_7046745
loop_
_publ_author_name
'Liu, Shu'
'Wang, Bing-Wu'
'Wang, Zhe-Ming'
'Gao, Song'

_publ_section_title
;
 Magnetic layered perovskites of
 [CH<sub>3</sub>C(NH<sub>2</sub>)<sub>2</sub>]<sub>2</sub>[M(HCOO)<sub>4</sub>]
 (M = Co<sup>2+</sup> and Ni<sup>2+</sup>): synthesis, structures and
 properties.
;
_journal_issue 34
_journal_name_full 'Dalton transactions (Cambridge, England : 2003)'
_journal_page_first 11925
_journal_page_last 11933
_journal_paper_doi 10.1039/c8dt01729h
_journal_volume 47
_journal_year 2018
_chemical_formula_sum 'C8 H18 Co N4 O8'
_chemical_formula_weight 357.19
_space_group_IT_number 56
_space_group_name_Hall '-P 2ab 2ac'
_space_group_name_H-M_alt 'P c c n'
_symmetry_cell_setting orthorhombic
_symmetry_space_group_name_Hall '-P 2ab 2ac'
_symmetry_space_group_name_H-M 'P c c n'
_atom_sites_solution_hydrogens geom
_atom_sites_solution_primary direct
_atom_sites_solution_secondary difmap
_audit_creation_method SHELXL-97
_audit_update_record
;
2018-05-01 deposited with the CCDC.
2018-06-15 downloaded from the CCDC.
;
_cell_angle_alpha 90.00
_cell_angle_beta 90.00
_cell_angle_gamma 90.00
_cell_formula_units_Z 4
_cell_length_a 7.9479(3)
_cell_length_b 22.1124(11)
_cell_length_c 8.6127(3)
_cell_measurement_reflns_used 2570
_cell_measurement_temperature 440.0
_cell_measurement_theta_max 76.2550
_cell_measurement_theta_min 7.8350
_cell_volume 1513.66(11)
_computing_cell_refinement 'CrysAlisPro (Rigaku Oxford Diffraction, 2017)'
_computing_data_collection 'CrysAlisPro (Rigaku Oxford Diffraction, 2017)'
_computing_data_reduction 'CrysAlisPro (Rigaku Oxford Diffraction, 2017)'
_computing_molecular_graphics 'Bruker SHELXTL V5.1 (Sheldrick, 1998)'
_computing_publication_material 'SHELXL-97 (Sheldrick, 1997)'
_computing_structure_refinement 'SHELXL-97 (Sheldrick, 1997)'
_computing_structure_solution 'SHELXS-97 (Sheldrick, 1990)'
_diffrn_ambient_temperature 440.0
_diffrn_detector_area_resol_mean 10.3914
_diffrn_measured_fraction_theta_full 0.975
_diffrn_measured_fraction_theta_max 0.976
_diffrn_measurement_device_type 'SuperNova, Dual, Cu at zero, AtlasCCD'
_diffrn_measurement_method '\w scans'
_diffrn_radiation_monochromator mirror
_diffrn_radiation_source 'SuperNova (Cu) X-ray Source'
_diffrn_radiation_type CuK\a
_diffrn_radiation_wavelength 1.54184
_diffrn_reflns_av_R_equivalents 0.0453
_diffrn_reflns_av_sigmaI/netI 0.0349
_diffrn_reflns_limit_h_max 9
_diffrn_reflns_limit_h_min -9
_diffrn_reflns_limit_k_max 24
_diffrn_reflns_limit_k_min -25
_diffrn_reflns_limit_l_max 10
_diffrn_reflns_limit_l_min -10
_diffrn_reflns_number 10751
_diffrn_reflns_theta_full 76.48
_diffrn_reflns_theta_max 76.48
_diffrn_reflns_theta_min 4.00
_diffrn_standards_decay_% 0
_exptl_absorpt_coefficient_mu 9.317
_exptl_absorpt_correction_T_max 0.554
_exptl_absorpt_correction_T_min 0.326
_exptl_absorpt_correction_type gaussian
_exptl_absorpt_process_details
;
CrysAlisPro 1.171.39.35c (Rigaku Oxford Diffraction, 2017)
Numerical absorption correction based on gaussian integration over
a multifaceted crystal model
;
_exptl_crystal_colour purple-red
_exptl_crystal_density_diffrn 1.567
_exptl_crystal_density_method 'not measured'
_exptl_crystal_description block
_exptl_crystal_F_000 740
_exptl_crystal_size_max 0.174
_exptl_crystal_size_mid 0.156
_exptl_crystal_size_min 0.093
_refine_diff_density_max 0.386
_refine_diff_density_min -0.454
_refine_diff_density_rms 0.063
_refine_ls_extinction_coef 0.00063(12)
_refine_ls_extinction_expression Fc^*^=kFc[1+0.001xFc^2^\l^3^/sin(2\q)]^-1/4^
_refine_ls_extinction_method SHELXL
_refine_ls_goodness_of_fit_ref 1.002
_refine_ls_hydrogen_treatment constr.
_refine_ls_matrix_type full
_refine_ls_number_parameters 99
_refine_ls_number_reflns 1550
_refine_ls_number_restraints 0
_refine_ls_restrained_S_all 1.002
_refine_ls_R_factor_all 0.0695
_refine_ls_R_factor_gt 0.0426
_refine_ls_shift/su_max 0.000
_refine_ls_shift/su_mean 0.000
_refine_ls_structure_factor_coef Fsqd
_refine_ls_weighting_details 'calc w=1/[\s^2^(Fo^2^)+(0.0404P)^2^+1.8585P] where P=(Fo^2^+2Fc^2^)/3'
_refine_ls_weighting_scheme calc
_refine_ls_wR_factor_gt 0.0993
_refine_ls_wR_factor_ref 0.1164
_reflns_number_gt 1022
_reflns_number_total 1550
_reflns_threshold_expression >2sigma(I)
_cod_data_source_file c8dt01729h2.cif
_cod_data_source_block 1Co-440K
_cod_depositor_comments
;
The following automatic conversions were performed:

'_symmetry_cell_setting' value 'Orthorhombic' changed to
'orthorhombic' according to
/home/data/users/saulius/crontab/automatic-downloads/rss-feeds/RSC/lib/dictionaries/cif_core.dic
dictionary named 'cif_core.dic' version 2.4.2 from 2011-04-26.

Automatic conversion script
Id: cif_fix_values 4973 2017-02-22 13:04:09Z antanas 

 Adding full bibliography for 7046733--7046752.cif.
;
_cod_original_sg_symbol_H-M 'P ccn'
_cod_database_code 7046745

loop_
_symmetry_equiv_pos_as_xyz
'x, y, z'
'-x+1/2, -y+1/2, z'
'-x, y+1/2, -z+1/2'
'x+1/2, -y, -z+1/2'
'-x, -y, -z'
'x-1/2, y-1/2, -z'
'x, -y-1/2, z-1/2'
'-x-1/2, y, z-1/2'

loop_
_atom_site_label
_atom_site_type_symbol
_atom_site_fract_x
_atom_site_fract_y
_atom_site_fract_z
_atom_site_U_iso_or_equiv
_atom_site_adp_type
_atom_site_occupancy
_atom_site_symmetry_multiplicity
_atom_site_calc_flag
_atom_site_refinement_flags
Co1 Co 0.0000 0.0000 0.0000 0.0340(2) Uani 1 2 d S
O1 O 0.0730(3) -0.02451(11) 0.2264(2) 0.0451(6) Uani 1 1 d .
O2 O 0.2529(3) -0.01669(11) 0.4219(3) 0.0510(6) Uani 1 1 d .
O3 O 0.0469(4) 0.09024(11) 0.0651(3) 0.0584(7) Uani 1 1 d .
O4 O 0.0776(6) 0.18756(14) 0.0272(4) 0.0989(13) Uani 1 1 d .
C1 C 0.1986(4) -0.00314(15) 0.2902(4) 0.0417(8) Uani 1 1 d .
H1 H 0.2586 0.0258 0.2349 0.050 Uiso 1 1 calc R
C2 C 0.0831(7) 0.1344(2) -0.0128(5) 0.0693(13) Uani 1 1 d .
H2 H 0.1190 0.1269 -0.1138 0.083 Uiso 1 1 calc R
C3 C -0.0470(6) 0.15886(19) 0.4391(5) 0.0597(10) Uani 1 1 d .
C4 C -0.0894(8) 0.1706(2) 0.6035(5) 0.100(2) Uani 1 1 d .
H4A H -0.2023 0.1857 0.6104 0.149 Uiso 1 1 calc R
H4B H -0.0129 0.2000 0.6452 0.149 Uiso 1 1 calc R
H4C H -0.0804 0.1337 0.6617 0.149 Uiso 1 1 calc R
N1 N -0.0768(5) 0.10598(15) 0.3816(4) 0.0668(10) Uani 1 1 d .
H1A H -0.0528 0.0985 0.2861 0.080 Uiso 1 1 calc R
H1B H -0.1205 0.0782 0.4388 0.080 Uiso 1 1 calc R
N2 N 0.0189(5) 0.20179(16) 0.3560(4) 0.0784(12) Uani 1 1 d .
H2A H 0.0439 0.1953 0.2602 0.094 Uiso 1 1 calc R
H2B H 0.0376 0.2367 0.3967 0.094 Uiso 1 1 calc R

loop_
_atom_site_aniso_label
_atom_site_aniso_U_11
_atom_site_aniso_U_22
_atom_site_aniso_U_33
_atom_site_aniso_U_23
_atom_site_aniso_U_13
_atom_site_aniso_U_12
Co1 0.0402(4) 0.0384(4) 0.0233(3) -0.0005(3) 0.0005(3) 0.0007(3)
O1 0.0450(12) 0.0583(15) 0.0319(11) 0.0037(10) -0.0084(10) -0.0040(12)
O2 0.0497(14) 0.0706(17) 0.0327(11) 0.0072(11) -0.0077(11) -0.0050(13)
O3 0.089(2) 0.0416(15) 0.0443(14) -0.0003(12) 0.0023(14) -0.0061(14)
O4 0.179(4) 0.0395(19) 0.078(2) 0.0022(15) 0.027(2) -0.003(2)
C1 0.0425(17) 0.050(2) 0.0330(15) 0.0038(15) -0.0015(14) 0.0020(15)
C2 0.107(4) 0.052(3) 0.049(2) 0.0035(19) 0.011(2) -0.002(3)
C3 0.080(3) 0.053(3) 0.046(2) -0.0021(19) -0.001(2) -0.004(2)
C4 0.171(6) 0.075(4) 0.052(3) -0.010(2) 0.020(3) -0.016(4)
N1 0.095(3) 0.054(2) 0.0513(19) -0.0038(15) 0.0085(19) -0.011(2)
N2 0.127(4) 0.050(2) 0.058(2) -0.0016(17) 0.012(2) -0.012(2)

loop_
_atom_type_symbol
_atom_type_description
_atom_type_scat_dispersion_real
_atom_type_scat_dispersion_imag
_atom_type_scat_source
C C 0.0181 0.0091 'International Tables Vol C Tables 4.2.6.8 and 6.1.1.4'
H H 0.0000 0.0000 'International Tables Vol C Tables 4.2.6.8 and 6.1.1.4'
N N 0.0311 0.0180 'International Tables Vol C Tables 4.2.6.8 and 6.1.1.4'
O O 0.0492 0.0322 'International Tables Vol C Tables 4.2.6.8 and 6.1.1.4'
Co Co -2.3653 3.6143 'International Tables Vol C Tables 4.2.6.8 and 6.1.1.4'

loop_
_geom_angle_atom_site_label_1
_geom_angle_atom_site_label_2
_geom_angle_atom_site_label_3
_geom_angle
_geom_angle_site_symmetry_1
_geom_angle_site_symmetry_3
O1 Co1 O1 180.00(18) 5 .
O1 Co1 O3 92.95(10) 5 .
O1 Co1 O3 87.05(10) . .
O1 Co1 O3 87.05(10) 5 5
O1 Co1 O3 92.95(10) . 5
O3 Co1 O3 180.00(4) . 5
O1 Co1 O2 89.64(9) 5 4_455
O1 Co1 O2 90.36(9) . 4_455
O3 Co1 O2 85.06(11) . 4_455
O3 Co1 O2 94.94(11) 5 4_455
O1 Co1 O2 90.36(9) 5 8_655
O1 Co1 O2 89.64(9) . 8_655
O3 Co1 O2 94.94(11) . 8_655
O3 Co1 O2 85.06(11) 5 8_655
O2 Co1 O2 180.00(5) 4_455 8_655
C1 O1 Co1 122.5(2) . .
C1 O2 Co1 124.7(2) . 4
C2 O3 Co1 130.8(3) . .
O1 C1 O2 126.3(3) . .
O1 C1 H1 116.9 . .
O2 C1 H1 116.9 . .
O3 C2 O4 127.2(4) . .
O3 C2 H2 116.4 . .
O4 C2 H2 116.4 . .
N1 C3 N2 121.6(4) . .
N1 C3 C4 119.0(4) . .
N2 C3 C4 119.4(4) . .
C3 C4 H4A 109.5 . .
C3 C4 H4B 109.5 . .
H4A C4 H4B 109.5 . .
C3 C4 H4C 109.5 . .
H4A C4 H4C 109.5 . .
H4B C4 H4C 109.5 . .
C3 N1 H1A 120.0 . .
C3 N1 H1B 120.0 . .
H1A N1 H1B 120.0 . .
C3 N2 H2A 120.0 . .
C3 N2 H2B 120.0 . .
H2A N2 H2B 120.0 . .

loop_
_geom_bond_atom_site_label_1
_geom_bond_atom_site_label_2
_geom_bond_distance
_geom_bond_site_symmetry_2
Co1 O1 2.106(2) 5
Co1 O1 2.106(2) .
Co1 O3 2.106(3) .
Co1 O3 2.106(3) 5
Co1 O2 2.108(2) 4_455
Co1 O2 2.108(2) 8_655
O1 C1 1.233(4) .
O2 C1 1.250(4) .
O2 Co1 2.108(2) 4
O3 C2 1.219(5) .
O4 C2 1.226(5) .
C1 H1 0.9300 .
C2 H2 0.9300 .
C3 N1 1.291(5) .
C3 N2 1.299(5) .
C3 C4 1.478(6) .
C4 H4A 0.9600 .
C4 H4B 0.9600 .
C4 H4C 0.9600 .
N1 H1A 0.8600 .
N1 H1B 0.8600 .
N2 H2A 0.8600 .
N2 H2B 0.8600 .

loop_
_geom_hbond_atom_site_label_D
_geom_hbond_atom_site_label_H
_geom_hbond_atom_site_label_A
_geom_hbond_distance_DH
_geom_hbond_distance_HA
_geom_hbond_distance_DA
_geom_hbond_angle_DHA
_geom_hbond_site_symmetry_A
C1 H1 O1 0.93 2.52 3.042(4) 115.7 4
C4 H4C O1 0.96 2.60 3.550(6) 169.8 5_556
N1 H1A O3 0.86 2.07 2.918(4) 168.8 .
N1 H1B O2 0.86 2.10 2.954(4) 173.3 5_556
N2 H2A O4 0.86 2.03 2.887(5) 172.5 .
N2 H2B O4 0.86 2.04 2.895(5) 170.7 7_566
